data_7100610
loop_
_publ_author_name
'Giuliano Longoni'
'Cristina Femoni'
'M. Carmela Iapalucci'
'Francesco Kaswalder'
'Marita Mehlstaubl'
'Stefano Zacchini'

_publ_section_title
;
High-yield one-step synthesis in water of
[Pt3n(CO)6n]2- (n>6) and [Pt38(CO)44]2-.
;
_journal_name_full 'Chemical Communications'
_journal_paper_doi 10.1039/b513507a
_journal_year 2005
_chemical_formula_sum 'C108 H72 O48 P2 Pt38'
_chemical_formula_weight 9613.02
_space_group_IT_number 81
_symmetry_cell_setting tetragonal
_symmetry_space_group_name_Hall 'P -4'
_symmetry_space_group_name_H-M 'P -4'
_cell_angle_alpha 90.00
_cell_angle_beta 90.00
_cell_angle_gamma 90.00
_cell_formula_units_Z 1
_cell_length_a 15.6156(5)
_cell_length_b 15.6156(5)
_cell_length_c 14.0477(9)
_cell_measurement_temperature 100(2)
_cell_volume 3425.5(3)
_diffrn_ambient_temperature 100(2)
_exptl_crystal_density_diffrn 4.660
_cod_depositor_comments
;
The following automatic conversions were performed:
'_symmetry_cell_setting' value 'Tetragonal' changed to 'tetragonal'
according to '/home/saulius/struct/CIF-dictionaries/cif_core.dic'
dictionary named 'cif_core.dic' version 2.4.1 from 2010-06-29.

Automatic conversion script
Id: cif_fix_enum 1527 2010-12-29 10:47:43Z saulius 
;
_cod_database_code 7100610

loop_
_symmetry_equiv_pos_as_xyz
'x, y, z'
'-x, -y, z'
'y, -x, -z'
'-y, x, -z'

loop_
_atom_site_label
_atom_site_type_symbol
_atom_site_fract_x
_atom_site_fract_y
_atom_site_fract_z
_atom_site_U_iso_or_equiv
_atom_site_adp_type
_atom_site_occupancy
_atom_site_symmetry_multiplicity
_atom_site_calc_flag
_atom_site_refinement_flags
_atom_site_disorder_assembly
_atom_site_disorder_group
Pt1 Pt 0.11958(3) -0.04359(3) 0.49978(9) 0.00889(12) Uani 1 1 d . . .
Pt2 Pt 0.0000 0.0000 0.64129(4) 0.00908(15) Uani 1 2 d S . .
Pt3 Pt -0.07484(6) 0.15978(6) 0.64377(6) 0.0112(2) Uani 1 1 d . . .
Pt4 Pt -0.16333(6) -0.07490(7) 0.63571(5) 0.0110(2) Uani 1 1 d . . .
Pt5 Pt 0.04353(6) 0.11813(5) 0.78540(7) 0.0135(2) Uani 1 1 d . . .
Pt6 Pt -0.12119(6) 0.04345(6) 0.78563(7) 0.0141(2) Uani 1 1 d . . .
Pt7 Pt -0.08883(6) -0.24089(6) 0.64423(7) 0.0146(2) Uani 1 1 d . . .
Pt8 Pt 0.28592(3) 0.03106(3) 0.49695(9) 0.01512(13) Uani 1 1 d . . .
Pt9 Pt 0.20743(3) 0.19683(3) 0.49662(8) 0.01406(13) Uani 1 1 d . . .
Pt10 Pt -0.24335(6) 0.08833(6) 0.64461(7) 0.0155(2) Uani 1 1 d . . .
C1 C -0.1175(16) 0.2549(14) 0.7160(19) 0.029(4) Uani 1 1 d U . .
O1 O -0.1386(11) 0.3102(10) 0.7549(12) 0.035(4) Uani 1 1 d U . .
C2 C -0.1861(12) 0.1162(11) 0.8701(12) 0.026(3) Uani 1 1 d U . .
O2 O -0.2245(8) 0.1586(8) 0.9157(9) 0.032(3) Uani 1 1 d U . .
C3 C -0.1091(13) -0.0477(10) 0.8825(12) 0.027(3) Uani 1 1 d U . .
O3 O -0.1293(9) -0.0595(8) 0.9608(8) 0.036(3) Uani 1 1 d U . .
C4 C -0.2458(14) -0.1135(14) 0.7126(15) 0.021(4) Uani 1 1 d U . .
O4 O -0.3012(11) -0.1422(11) 0.7638(11) 0.033(4) Uani 1 1 d U . .
C5 C 0.3081(12) 0.2425(11) 0.5541(12) 0.027(3) Uani 1 1 d U . .
O5 O 0.3644(8) 0.2723(8) 0.5888(10) 0.035(3) Uani 1 1 d U . .
C6 C -0.3366(12) 0.0689(11) 0.7262(15) 0.030(4) Uani 1 1 d U . .
O6 O -0.3933(9) 0.0591(9) 0.7735(11) 0.045(3) Uani 1 1 d U . .
C7 C -0.1624(12) -0.2936(12) 0.7326(13) 0.029(4) Uani 1 1 d U . .
O7 O -0.2066(9) -0.3265(9) 0.7863(10) 0.041(3) Uani 1 1 d U . .
C8 C 0.0254(13) 0.2093(12) 0.8707(13) 0.032(4) Uani 1 1 d U . .
O8 O 0.0193(9) 0.2687(8) 0.9184(10) 0.039(3) Uani 1 1 d U . .
C9 C 0.1970(12) 0.2863(12) 0.4000(15) 0.037(4) Uani 1 1 d U . .
O9 O 0.2406(9) 0.3520(9) 0.3794(11) 0.047(4) Uani 1 1 d U . .
C10 C 0.3900(12) 0.0694(12) 0.5516(14) 0.031(4) Uani 1 1 d U . .
O10 O 0.4515(8) 0.0888(8) 0.5856(11) 0.041(3) Uani 1 1 d U . .
C11 C -0.0424(11) -0.3519(11) 0.5962(15) 0.031(4) Uani 1 1 d U . .
O11 O -0.0543(8) -0.4235(8) 0.6130(11) 0.041(3) Uani 1 1 d U . .
P1 P 0.5000 0.5000 0.5000 0.0213(15) Uani 1 4 d S . .
C100 C 0.4971(11) 0.4021(10) 0.4293(13) 0.023(4) Uani 1 1 d U . .
C101 C 0.5331(10) 0.3331(10) 0.4693(14) 0.029(4) Uani 1 1 d U . .
H101 H 0.5638 0.3383 0.5274 0.035 Uiso 1 1 calc R . .
C102 C 0.5251(12) 0.2524(14) 0.4240(17) 0.042(5) Uani 1 1 d U . .
H102 H 0.5470 0.2025 0.4541 0.051 Uiso 1 1 calc R . .
C103 C 0.4851(14) 0.2456(14) 0.3351(15) 0.042(5) Uani 1 1 d U . .
H103 H 0.4824 0.1919 0.3035 0.050 Uiso 1 1 calc R . .
C104 C 0.4506(13) 0.3155(13) 0.2951(16) 0.041(5) Uani 1 1 d U . .
H104 H 0.4226 0.3119 0.2352 0.050 Uiso 1 1 calc R . .
C105 C 0.4567(14) 0.3984(13) 0.3456(16) 0.040(5) Uani 1 1 d U . .
H105 H 0.4322 0.4486 0.3188 0.048 Uiso 1 1 calc R . .
P2 P 0.5000 0.5000 0.0000 0.0258(15) Uani 1 4 d S . .
C200 C 0.5936(11) 0.4977(12) 0.0742(13) 0.028(4) Uani 1 1 d U . .
C201 C 0.6433(12) 0.5675(12) 0.0874(12) 0.030(4) Uani 1 1 d U . .
H201 H 0.6347 0.6160 0.0478 0.036 Uiso 1 1 calc R . .
C202 C 0.7062(14) 0.5707(14) 0.1568(15) 0.043(5) Uani 1 1 d U . .
H202 H 0.7390 0.6213 0.1662 0.051 Uiso 1 1 calc R . .
C203 C 0.7204(16) 0.4986(17) 0.2123(15) 0.057(6) Uani 1 1 d U . .
H203 H 0.7655 0.4986 0.2576 0.068 Uiso 1 1 calc R . .
C204 C 0.6701(16) 0.4277(15) 0.2023(16) 0.052(6) Uani 1 1 d U . .
H204 H 0.6784 0.3789 0.2417 0.062 Uiso 1 1 calc R . .
C205 C 0.6064(14) 0.4287(12) 0.1332(13) 0.034(5) Uani 1 1 d U . .
H205 H 0.5705 0.3800 0.1265 0.041 Uiso 1 1 calc R . .
O300 O 0.7672(12) 0.4198(17) 0.9455(15) 0.100(7) Uani 1 1 d U . .
C301 C 0.8202(17) 0.3709(19) 1.003(3) 0.095(8) Uani 1 1 d U . .
H30A H 0.8420 0.3211 0.9670 0.114 Uiso 1 1 calc R . .
H30B H 0.7871 0.3490 1.0583 0.114 Uiso 1 1 calc R . .
C302 C 0.8932(19) 0.423(2) 1.038(2) 0.095(10) Uani 1 1 d U . .
H30C H 0.9489 0.3935 1.0289 0.114 Uiso 1 1 calc R . .
H30D H 0.8865 0.4397 1.1056 0.114 Uiso 1 1 calc R . .
C303 C 0.881(2) 0.501(2) 0.967(3) 0.121(11) Uani 1 1 d U . .
H30E H 0.8678 0.5532 1.0045 0.145 Uiso 1 1 calc R . .
H30F H 0.9348 0.5109 0.9322 0.145 Uiso 1 1 calc R . .
C304 C 0.820(2) 0.488(2) 0.908(3) 0.111(10) Uani 1 1 d U . .
H30G H 0.8441 0.4706 0.8451 0.133 Uiso 1 1 calc R . .
H30H H 0.7859 0.5404 0.8988 0.133 Uiso 1 1 calc R . .

loop_
_atom_site_aniso_label
_atom_site_aniso_U_11
_atom_site_aniso_U_22
_atom_site_aniso_U_33
_atom_site_aniso_U_23
_atom_site_aniso_U_13
_atom_site_aniso_U_12
Pt1 0.0129(2) 0.0127(2) 0.0011(2) -0.0012(4) -0.0007(4) 0.00055(16)
Pt2 0.0129(7) 0.0138(8) 0.0006(3) 0.000 0.000 0.0026(7)
Pt3 0.0156(5) 0.0138(5) 0.0042(3) 0.0001(3) 0.0001(3) 0.0010(4)
Pt4 0.0155(5) 0.0153(5) 0.0022(3) 0.0002(3) 0.0026(3) -0.0008(4)
Pt5 0.0209(6) 0.0166(5) 0.0031(4) -0.0007(3) -0.0009(3) 0.0016(4)
Pt6 0.0221(6) 0.0166(5) 0.0036(4) -0.0001(3) 0.0018(3) 0.0020(4)
Pt7 0.0189(5) 0.0154(6) 0.0095(5) 0.0005(4) 0.0026(4) -0.0003(4)
Pt8 0.0150(2) 0.0209(2) 0.0094(3) -0.0018(5) -0.0024(5) 0.00038(17)
Pt9 0.0187(2) 0.0163(2) 0.0072(3) 0.0008(5) -0.0028(5) -0.00354(18)
Pt10 0.0173(6) 0.0192(5) 0.0099(5) 0.0016(4) 0.0029(4) 0.0032(4)
C1 0.040(10) 0.013(8) 0.034(10) -0.003(8) -0.002(8) 0.005(7)
O1 0.054(10) 0.023(7) 0.029(8) -0.006(6) 0.002(7) 0.002(7)
C2 0.037(8) 0.025(8) 0.015(7) 0.001(6) 0.002(7) 0.002(7)
O2 0.039(7) 0.040(7) 0.016(6) -0.004(5) 0.003(5) 0.020(5)
C3 0.057(9) 0.019(7) 0.006(6) 0.002(6) 0.013(7) 0.003(7)
O3 0.074(8) 0.030(6) 0.006(5) 0.003(5) 0.011(5) 0.015(6)
C4 0.027(9) 0.029(9) 0.008(7) -0.006(7) 0.004(7) 0.006(7)
O4 0.042(8) 0.045(9) 0.012(6) 0.011(6) 0.012(6) 0.002(7)
C5 0.040(8) 0.029(8) 0.012(8) 0.002(6) -0.002(7) -0.006(7)
O5 0.042(7) 0.035(7) 0.028(7) -0.002(5) -0.013(6) -0.010(5)
C6 0.037(8) 0.016(7) 0.037(9) 0.002(7) 0.008(7) 0.002(7)
O6 0.047(8) 0.034(6) 0.054(9) 0.001(6) 0.030(6) -0.015(6)
C7 0.029(8) 0.035(8) 0.024(8) 0.001(7) 0.007(7) -0.005(7)
O7 0.037(7) 0.050(7) 0.036(7) 0.005(6) 0.007(6) -0.004(6)
C8 0.042(8) 0.033(8) 0.021(8) 0.004(7) -0.004(7) 0.012(7)
O8 0.057(7) 0.036(7) 0.024(7) -0.007(5) 0.005(6) 0.017(6)
C9 0.037(8) 0.030(8) 0.044(10) 0.014(7) -0.010(8) -0.022(7)
O9 0.056(8) 0.035(7) 0.050(8) 0.024(6) -0.013(7) -0.025(6)
C10 0.030(8) 0.032(8) 0.031(9) -0.002(7) -0.001(7) -0.006(7)
O10 0.031(7) 0.047(7) 0.044(8) -0.002(6) -0.011(6) -0.008(6)
C11 0.026(7) 0.021(7) 0.046(10) 0.010(7) 0.001(7) -0.002(6)
O11 0.035(6) 0.025(6) 0.062(9) 0.005(6) 0.008(6) -0.003(5)
P1 0.024(2) 0.024(2) 0.017(4) 0.000 0.000 0.000
C100 0.031(9) 0.016(8) 0.020(9) 0.003(7) 0.005(8) 0.006(7)
C101 0.028(8) 0.023(8) 0.035(11) -0.002(7) 0.009(7) 0.000(7)
C102 0.031(10) 0.049(11) 0.047(12) -0.015(10) 0.003(9) 0.002(9)
C103 0.053(12) 0.041(11) 0.031(11) 0.002(10) 0.011(10) -0.002(10)
C104 0.046(11) 0.047(11) 0.031(11) -0.017(10) 0.004(9) -0.017(10)
C105 0.062(13) 0.027(9) 0.030(11) -0.005(9) 0.009(10) -0.006(9)
P2 0.031(2) 0.031(2) 0.015(4) 0.000 0.000 0.000
C200 0.037(10) 0.033(9) 0.014(9) -0.008(8) -0.003(8) 0.010(8)
C201 0.043(10) 0.031(9) 0.015(8) 0.001(8) -0.015(8) 0.004(8)
C202 0.052(12) 0.041(11) 0.036(11) -0.009(10) -0.015(10) 0.008(10)
C203 0.062(14) 0.082(15) 0.026(11) -0.025(11) -0.030(11) 0.024(12)
C204 0.075(15) 0.050(12) 0.030(11) 0.001(10) -0.028(11) 0.026(11)
C205 0.062(12) 0.018(9) 0.023(10) 0.001(7) -0.001(9) -0.001(9)
O300 0.055(11) 0.172(19) 0.072(14) 0.008(13) -0.015(10) -0.035(12)
C301 0.075(15) 0.126(19) 0.083(18) 0.03(2) 0.00(2) 0.015(15)
C302 0.074(16) 0.12(2) 0.09(2) 0.045(17) -0.008(15) 0.009(17)
C303 0.089(18) 0.15(2) 0.13(3) 0.071(19) -0.014(18) -0.065(18)
C304 0.063(17) 0.16(2) 0.11(2) 0.07(2) -0.024(16) -0.036(17)

loop_
_geom_bond_atom_site_label_1
_geom_bond_atom_site_label_2
_geom_bond_distance
_geom_bond_site_symmetry_2
_geom_bond_publ_flag
Pt1 Pt4 2.7453(14) 2 ?
Pt1 Pt4 2.7578(13) 4_556 ?
Pt1 Pt3 2.8056(13) 2 ?
Pt1 Pt2 2.8066(11) 3_556 ?
Pt1 Pt3 2.8073(14) 3_556 ?
Pt1 Pt1 2.8107(6) 3_556 ?
Pt1 Pt1 2.8107(6) 4_556 ?
Pt1 Pt2 2.8110(10) . ?
Pt1 Pt9 2.8290(6) 3_556 ?
Pt1 Pt8 2.8473(6) . ?
Pt1 Pt7 2.8601(15) 4_556 ?
Pt1 Pt10 2.8920(14) 2 ?
Pt2 Pt3 2.7554(10) 2 ?
Pt2 Pt3 2.7554(10) . ?
Pt2 Pt1 2.8066(11) 3_556 ?
Pt2 Pt1 2.8066(11) 4_556 ?
Pt2 Pt4 2.8069(10) . ?
Pt2 Pt4 2.8069(10) 2 ?
Pt2 Pt1 2.8110(10) 2 ?
Pt2 Pt5 2.8219(10) . ?
Pt2 Pt5 2.8219(10) 2 ?
Pt2 Pt6 2.8554(10) 2 ?
Pt2 Pt6 2.8554(10) . ?
Pt3 C1 1.92(2) . ?
Pt3 Pt6 2.7919(13) . ?
Pt3 Pt5 2.7926(13) . ?
Pt3 Pt1 2.8056(13) 2 ?
Pt3 Pt1 2.8073(14) 4_556 ?
Pt3 Pt9 2.8411(13) 4_556 ?
Pt3 Pt7 2.8524(14) 2 ?
Pt3 Pt10 2.8581(15) . ?
Pt3 Pt8 2.8732(14) 4_556 ?
Pt4 C4 1.79(2) . ?
Pt4 Pt1 2.7453(14) 2 ?
Pt4 Pt1 2.7578(13) 3_556 ?
Pt4 Pt9 2.8137(14) 2 ?
Pt4 Pt8 2.8165(14) 2 ?
Pt4 Pt10 2.8415(14) . ?
Pt4 Pt7 2.8436(14) . ?
Pt4 Pt6 2.8781(13) . ?
Pt4 Pt5 2.8944(14) 2 ?
Pt5 C8 1.883(19) . ?
Pt5 C3 2.030(17) 2 ?
Pt5 Pt6 2.7996(12) 2 ?
Pt5 Pt6 2.8243(13) . ?
Pt5 Pt7 2.8474(14) 2 ?
Pt5 Pt4 2.8944(14) 2 ?
Pt6 C2 1.931(18) . ?
Pt6 C3 1.977(17) . ?
Pt6 Pt5 2.7996(12) 2 ?
Pt6 Pt10 2.8380(14) . ?
Pt7 C7 1.881(18) . ?
Pt7 C11 1.998(18) . ?
Pt7 Pt8 2.8165(14) 3_556 ?
Pt7 Pt5 2.8474(14) 2 ?
Pt7 Pt3 2.8524(14) 2 ?
Pt7 Pt1 2.8601(15) 3_556 ?
Pt7 Pt9 2.8640(13) 2 ?
Pt8 C10 1.894(18) . ?
Pt8 C11 2.022(18) 4_556 ?
Pt8 Pt4 2.8165(14) 2 ?
Pt8 Pt7 2.8165(14) 4_556 ?
Pt8 Pt9 2.8641(7) . ?
Pt8 Pt10 2.8671(15) 2 ?
Pt8 Pt3 2.8732(14) 3_556 ?
Pt9 C5 1.906(18) . ?
Pt9 C9 1.955(18) . ?
Pt9 Pt4 2.8137(14) 2 ?
Pt9 Pt10 2.8147(13) 3_556 ?
Pt9 Pt1 2.8290(6) 4_556 ?
Pt9 Pt3 2.8411(13) 3_556 ?
Pt9 Pt7 2.8640(13) 2 ?
Pt10 C6 1.878(19) . ?
Pt10 C9 1.929(18) 4_556 ?
Pt10 Pt9 2.8147(13) 4_556 ?
Pt10 Pt8 2.8671(15) 2 ?
Pt10 Pt1 2.8920(14) 2 ?
C1 O1 1.07(3) . ?
C2 O2 1.10(2) . ?
C3 O3 1.159(19) . ?
C3 Pt5 2.030(17) 2 ?
C4 O4 1.21(3) . ?
C5 O5 1.11(2) . ?
C6 O6 1.12(2) . ?
C7 O7 1.14(2) . ?
C8 O8 1.15(2) . ?
C9 O9 1.27(2) . ?
C9 Pt10 1.929(18) 3_556 ?
C10 O10 1.11(2) . ?
C11 O11 1.158(19) . ?
C11 Pt8 2.022(18) 3_556 ?
P1 C100 1.824(16) 4_656 ?
P1 C100 1.824(16) . ?
P1 C100 1.824(16) 2_665 ?
P1 C100 1.824(16) 3_566 ?
C100 C105 1.34(3) . ?
C100 C101 1.34(2) . ?
C101 C102 1.42(3) . ?
C101 H101 0.9500 . ?
C102 C103 1.40(3) . ?
C102 H102 0.9500 . ?
C103 C104 1.34(3) . ?
C103 H103 0.9500 . ?
C104 C105 1.48(3) . ?
C104 H104 0.9500 . ?
C105 H105 0.9500 . ?
P2 C200 1.796(17) 3_565 ?
P2 C200 1.796(17) 4_655 ?
P2 C200 1.796(18) . ?
P2 C200 1.796(17) 2_665 ?
C200 C201 1.35(3) . ?
C200 C205 1.37(3) . ?
C201 C202 1.39(2) . ?
C201 H201 0.9500 . ?
C202 C203 1.39(3) . ?
C202 H202 0.9500 . ?
C203 C204 1.36(3) . ?
C203 H203 0.9500 . ?
C204 C205 1.39(3) . ?
C204 H204 0.9500 . ?
C205 H205 0.9500 . ?
O300 C301 1.39(4) . ?
O300 C304 1.45(3) . ?
C301 C302 1.48(4) . ?
C301 H30A 0.9900 . ?
C301 H30B 0.9900 . ?
C302 C303 1.59(4) . ?
C302 H30C 0.9900 . ?
C302 H30D 0.9900 . ?
C303 C304 1.28(4) . ?
C303 H30E 0.9900 . ?
C303 H30F 0.9900 . ?
C304 H30G 0.9900 . ?
C304 H30H 0.9900 . ?
